data_7014630
loop_
_publ_author_name
'Barnes, Nicholas A.'
'Brisdon, Alan K.'
'William Brown, F. R.'
'Cross, Wendy I.'
'Crossley, Ian R.'
'Fish, Cheryl'
'Herbert, Christopher J.'
'Pritchard, Robin G.'
'Warren, John E.'

_publ_section_title
;
 Synthesis of gold(i) fluoroalkyl and fluoroalkenyl-substituted
 phosphine complexes and factors affecting their crystal packing.
;
_journal_issue 8
_journal_name_full 'Dalton transactions (Cambridge, England : 2003)'
_journal_page_first 1743
_journal_page_last 1750
_journal_paper_doi 10.1039/c0dt01014f
_journal_volume 40
_journal_year 2011
_chemical_compound_source 'synthesis as described'
_chemical_formula_moiety 'C16 H10 Au1 Cl1 F9 P1'
_chemical_formula_sum 'C16 H10 Au Cl F9 P'
_chemical_formula_weight 636.63
_chemical_name_systematic
;
?
;
_space_group_IT_number 14
_symmetry_cell_setting monoclinic
_symmetry_Int_Tables_number 14
_symmetry_space_group_name_Hall '-P 2ybc'
_symmetry_space_group_name_H-M 'P 1 21/c 1'
_atom_sites_solution_hydrogens geom
_atom_sites_solution_primary direct
_atom_sites_solution_secondary difmap
_audit_conform_dict_location ftp://ftp.iucr.org/pub/cif_core.dic
_audit_conform_dict_name cif_core.dic
_audit_conform_dict_version 2.4
_audit_creation_date 2010-10-23T17:26:20-00:00
_audit_creation_method 'WinGX routine CIF_UPDATE'
_cell_angle_alpha 90
_cell_angle_beta 95.226(1)
_cell_angle_gamma 90
_cell_formula_units_Z 8
_cell_length_a 14.8800(4)
_cell_length_b 15.7970(4)
_cell_length_c 15.9240(4)
_cell_measurement_reflns_used 9218
_cell_measurement_temperature 100(2)
_cell_measurement_theta_max 26.373
_cell_measurement_theta_min 0.998
_cell_measurement_wavelength 0.71073
_cell_volume 3727.53(17)
_computing_cell_refinement 'HKL Scalepack (Otwinowski & Minor 1997)'
_computing_data_collection 'Collect (Nonius BV, 1997-2000)'
_computing_data_reduction 'HKL Denzo and Scalepack (Otwinowski & Minor 1997)'
_computing_molecular_graphics 'Ortep-3 for Windows (Farrugia, 1997)'
_computing_publication_material 'WinGX publication routines (Farrugia, 1999)'
_computing_structure_refinement 'SHELXL-97 (Sheldrick, 2008)'
_computing_structure_solution 'SIR92 (Giacovazzo et al, 1993)'
_diffrn_ambient_temperature 100(2)
_diffrn_detector 'CCD plate'
_diffrn_detector_area_resol_mean 9
_diffrn_measured_fraction_theta_full 0.995
_diffrn_measured_fraction_theta_max 0.995
_diffrn_measurement_device '95mm CCD camera on \k-goniostat'
_diffrn_measurement_device_type KappaCCD
_diffrn_measurement_method 'CCD rotation images, thick slices'
_diffrn_orient_matrix_type 'by Nonius Collect from scalepack cell'
_diffrn_orient_matrix_UB_11 0.662809E-1
_diffrn_orient_matrix_UB_12 0.35568E-2
_diffrn_orient_matrix_UB_13 0.169067E-1
_diffrn_orient_matrix_UB_21 -0.115318E-1
_diffrn_orient_matrix_UB_22 -0.82769E-2
_diffrn_orient_matrix_UB_23 0.603462E-1
_diffrn_orient_matrix_UB_31 0.52857E-2
_diffrn_orient_matrix_UB_32 -0.626589E-1
_diffrn_orient_matrix_UB_33 -0.70117E-2
_diffrn_radiation_monochromator graphite
_diffrn_radiation_probe x-ray
_diffrn_radiation_type MoK\a
_diffrn_radiation_wavelength 0.71073
_diffrn_reflns_av_R_equivalents 0.079
_diffrn_reflns_av_unetI/netI 0.0439
_diffrn_reflns_limit_h_max 17
_diffrn_reflns_limit_h_min 0
_diffrn_reflns_limit_k_max 19
_diffrn_reflns_limit_k_min 0
_diffrn_reflns_limit_l_max 19
_diffrn_reflns_limit_l_min -19
_diffrn_reflns_number 77002
_diffrn_reflns_reduction_process
;
Scaled and merged with Sortav
R.H. Blessing, (1987) Cryst. Rev. 1, 3-58
R.H. Blessing, (1989) J. Appl. Cryst. 22, 396-397
;
_diffrn_reflns_theta_full 25.4
_diffrn_reflns_theta_max 25.4
_diffrn_reflns_theta_min 3.02
_diffrn_source 'Enraf Nonius FR590'
_exptl_absorpt_coefficient_mu 8.207
_exptl_absorpt_correction_T_max 0.4941
_exptl_absorpt_correction_T_min 0.3197
_exptl_absorpt_correction_type multi-scan
_exptl_absorpt_process_details
;
Blessing, R. H. (1995) Acta Cryst., A51, 33-38.
;
_exptl_crystal_colour colourless
_exptl_crystal_density_diffrn 2.269
_exptl_crystal_density_method 'not measured'
_exptl_crystal_description prism
_exptl_crystal_F_000 2384
_exptl_crystal_size_max 0.18
_exptl_crystal_size_mid 0.1
_exptl_crystal_size_min 0.1
_refine_diff_density_max 2.153
_refine_diff_density_min -2.622
_refine_diff_density_rms 0.238
_refine_ls_extinction_method none
_refine_ls_goodness_of_fit_ref 1.034
_refine_ls_hydrogen_treatment constr
_refine_ls_matrix_type full
_refine_ls_number_parameters 495
_refine_ls_number_reflns 6827
_refine_ls_number_restraints 22
_refine_ls_restrained_S_all 1.032
_refine_ls_R_factor_all 0.0839
_refine_ls_R_factor_gt 0.058
_refine_ls_shift/su_max 0.002
_refine_ls_shift/su_mean 0
_refine_ls_structure_factor_coef Fsqd
_refine_ls_weighting_details 'calc w=1/[\s^2^(Fo^2^)+(0.1096P)^2^+17.8805P] where P=(Fo^2^+2Fc^2^)/3'
_refine_ls_weighting_scheme calc
_refine_ls_wR_factor_gt 0.1475
_refine_ls_wR_factor_ref 0.1688
_reflns_number_gt 5075
_reflns_number_total 6827
_reflns_threshold_expression >2\s(I)
_cod_data_source_file C0DT01014F.TXT
_cod_data_source_block Ph2C4F9
_cod_original_sg_symbol_H-M 'P 21/c'
_cod_database_code 7014630

loop_
_symmetry_equiv_pos_as_xyz
'x, y, z'
'-x, y+1/2, -z+1/2'
'-x, -y, -z'
'x, -y-1/2, z-1/2'

loop_
_atom_site_label
_atom_site_type_symbol
_atom_site_fract_x
_atom_site_fract_y
_atom_site_fract_z
_atom_site_U_iso_or_equiv
_atom_site_adp_type
_atom_site_occupancy
_atom_site_symmetry_multiplicity
_atom_site_calc_flag
_atom_site_refinement_flags
_atom_site_disorder_assembly
_atom_site_disorder_group
C1 C 0.8316(6) 0.3210(6) 0.0290(5) 0.050(2) Uani 1 1 d . . .
C2 C 0.9343(7) 0.3572(6) 0.0590(6) 0.044(3) Uiso 0.676(3) 1 d PD A 1
C3 C 0.7688(7) 0.3475(6) 0.0945(7) 0.049(3) Uiso 0.676(3) 1 d PD A 1
C4 C 0.7138(8) 0.4300(7) 0.0807(7) 0.072(5) Uiso 0.676(3) 1 d PD A 1
F2 F 0.9324(5) 0.4353(5) 0.0894(5) 0.0560(19) Uiso 0.676(3) 1 d PD A 1
F3 F 0.9750(5) 0.3060(5) 0.1177(5) 0.0548(19) Uiso 0.676(3) 1 d PD A 1
F4 F 0.9848(5) 0.3566(5) -0.0053(5) 0.064(2) Uiso 0.676(3) 1 d PD A 1
F5 F 0.8103(5) 0.3492(5) 0.1732(4) 0.0524(18) Uiso 0.676(3) 1 d PD A 1
F6 F 0.7014(5) 0.2849(5) 0.0921(5) 0.0554(19) Uiso 0.676(3) 1 d PD A 1
F7 F 0.6599(5) 0.4261(5) 0.0107(5) 0.067(2) Uiso 0.676(3) 1 d PD A 1
F8 F 0.6718(5) 0.4485(5) 0.1466(5) 0.062(2) Uiso 0.676(3) 1 d PD A 1
F9 F 0.7709(5) 0.4956(5) 0.0696(5) 0.069(2) Uiso 0.676(3) 1 d PD A 1
C2B C 0.7291(11) 0.3423(9) 0.0542(10) 0.055(7) Uiso 0.324(3) 1 d PD A 2
C3B C 0.9011(9) 0.3516(9) 0.0835(9) 0.040(6) Uiso 0.324(3) 1 d PD A 2
C4B C 0.9503(10) 0.4281(9) 0.0481(9) 0.060(8) Uiso 0.324(3) 1 d PD A 2
F2B F 0.7285(10) 0.4247(7) 0.0725(9) 0.045(4) Uiso 0.324(3) 1 d PD A 2
F3B F 0.7134(10) 0.2966(9) 0.1220(8) 0.047(4) Uiso 0.324(3) 1 d PD A 2
F4B F 0.6619(9) 0.3252(9) -0.0027(8) 0.056(4) Uiso 0.324(3) 1 d PD A 2
F5B F 0.8734(10) 0.3666(10) 0.1599(8) 0.063(4) Uiso 0.324(3) 1 d PD A 2
F6B F 0.9700(9) 0.2908(9) 0.0950(10) 0.055(4) Uiso 0.324(3) 1 d PD A 2
F7B F 0.9801(11) 0.4074(12) -0.0242(8) 0.076(5) Uiso 0.324(3) 1 d PD A 2
F8B F 1.0121(9) 0.4555(10) 0.1042(9) 0.064(4) Uiso 0.324(3) 1 d PD A 2
F9B F 0.8894(11) 0.4907(10) 0.0305(12) 0.087(6) Uiso 0.324(3) 1 d PD A 2
C5 C 0.9348(5) 0.1781(5) -0.0440(5) 0.0376(19) Uani 1 1 d . . .
C6 C 0.9961(6) 0.1230(5) -0.0072(5) 0.048(2) Uani 1 1 d . A .
H6 H 0.9909 0.1019 0.048 0.057 Uiso 1 1 calc R . .
C7 C 1.0701(6) 0.0973(7) -0.0551(6) 0.058(3) Uani 1 1 d . . .
H7 H 1.1134 0.0579 -0.0313 0.07 Uiso 1 1 calc R A .
C8 C 1.0783(6) 0.1290(6) -0.1334(6) 0.054(2) Uani 1 1 d . A .
H8 H 1.1264 0.1115 -0.1647 0.065 Uiso 1 1 calc R . .
C9 C 1.0157(6) 0.1866(6) -0.1667(5) 0.051(2) Uani 1 1 d . . .
H9 H 1.0217 0.2089 -0.2213 0.061 Uiso 1 1 calc R A .
C10 C 0.9439(6) 0.2134(6) -0.1233(5) 0.047(2) Uani 1 1 d . A .
H10 H 0.9023 0.2545 -0.1468 0.056 Uiso 1 1 calc R . .
C11 C 0.7362(5) 0.1762(5) -0.0538(5) 0.040(2) Uani 1 1 d . . .
C12 C 0.6765(6) 0.1196(6) -0.0235(6) 0.058(3) Uani 1 1 d . A .
H12 H 0.6875 0.0992 0.0326 0.07 Uiso 1 1 calc R . .
C13 C 0.6014(7) 0.0918(7) -0.0724(7) 0.074(3) Uani 1 1 d . . .
H13 H 0.5613 0.0523 -0.0507 0.088 Uiso 1 1 calc R A .
C14 C 0.5855(6) 0.1227(6) -0.1542(6) 0.059(3) Uani 1 1 d . A .
H14 H 0.5334 0.1049 -0.1886 0.07 Uiso 1 1 calc R . .
C15 C 0.6442(6) 0.1784(8) -0.1855(6) 0.068(3) Uani 1 1 d . . .
H15 H 0.6339 0.1981 -0.242 0.081 Uiso 1 1 calc R A .
C16 C 0.7190(6) 0.2061(8) -0.1346(6) 0.069(3) Uani 1 1 d . A .
H16 H 0.7587 0.2462 -0.1559 0.083 Uiso 1 1 calc R . .
C17 C 0.3074(6) 0.2833(5) 0.1228(5) 0.049(2) Uani 1 1 d . . .
C18 C 0.2064(7) 0.3142(6) 0.1099(7) 0.068(3) Uani 1 1 d . . .
C19 C 0.3757(8) 0.3544(7) 0.1127(6) 0.064(3) Uani 1 1 d . . .
C20 C 0.4128(6) 0.3650(7) 0.0307(6) 0.063(3) Uani 1 1 d . . .
C21 C 0.4354(5) 0.1688(5) 0.2237(5) 0.039(2) Uani 1 1 d . . .
C22 C 0.4885(6) 0.1631(5) 0.2985(5) 0.049(2) Uani 1 1 d . . .
H22 H 0.4716 0.191 0.3475 0.059 Uiso 1 1 calc R . .
C23 C 0.5692(7) 0.1148(7) 0.3012(6) 0.066(3) Uani 1 1 d . . .
H23 H 0.607 0.1109 0.3525 0.08 Uiso 1 1 calc R . .
C24 C 0.5925(6) 0.0752(6) 0.2334(6) 0.051(2) Uani 1 1 d . . .
H24 H 0.6463 0.0426 0.2365 0.061 Uiso 1 1 calc R . .
C25 C 0.5396(6) 0.0810(6) 0.1588(6) 0.054(2) Uani 1 1 d . . .
H25 H 0.5576 0.054 0.1097 0.065 Uiso 1 1 calc R . .
C26 C 0.4596(6) 0.1263(6) 0.1550(6) 0.053(2) Uani 1 1 d . . .
H26 H 0.4213 0.1278 0.1039 0.063 Uiso 1 1 calc R . .
C27 C 0.2400(5) 0.1502(5) 0.2259(5) 0.041(2) Uani 1 1 d . . .
C28 C 0.2348(5) 0.0790(6) 0.1725(5) 0.046(2) Uani 1 1 d . . .
H28 H 0.2812 0.0695 0.1363 0.055 Uiso 1 1 calc R . .
C29 C 0.1641(6) 0.0228(6) 0.1718(6) 0.057(3) Uani 1 1 d . . .
H29 H 0.1612 -0.0246 0.1349 0.068 Uiso 1 1 calc R . .
C30 C 0.0982(6) 0.0358(6) 0.2245(5) 0.054(2) Uani 1 1 d . . .
H30 H 0.049 -0.0026 0.2234 0.065 Uiso 1 1 calc R . .
C31 C 0.1014(6) 0.1034(6) 0.2792(6) 0.055(3) Uani 1 1 d . . .
H31 H 0.0542 0.1123 0.3147 0.066 Uiso 1 1 calc R . .
C32 C 0.1738(6) 0.1580(6) 0.2819(6) 0.054(2) Uani 1 1 d . . .
H32 H 0.1788 0.2019 0.3229 0.064 Uiso 1 1 calc R . .
Au1 Au 0.84478(2) 0.13506(2) 0.140238(18) 0.04027(8) Uani 1 1 d . . .
Au2 Au 0.32917(2) 0.32165(2) 0.331162(18) 0.04084(9) Uani 1 1 d . . .
Cl1 Cl 0.85079(12) 0.06900(13) 0.27023(10) 0.0412(5) Uani 1 1 d . A .
Cl2 Cl 0.32675(15) 0.42236(13) 0.43341(11) 0.0476(5) Uani 1 1 d . . .
F1 F 0.8146(4) 0.3584(3) -0.0469(3) 0.0576(15) Uani 1 1 d . A .
F10 F 0.3137(3) 0.2258(3) 0.0574(3) 0.0493(13) Uani 1 1 d . . .
F11 F 0.1509(4) 0.2485(4) 0.0944(4) 0.0737(18) Uani 1 1 d . . .
F12 F 0.1817(3) 0.3529(4) 0.1737(4) 0.0686(17) Uani 1 1 d . . .
F13 F 0.1943(4) 0.3621(4) 0.0401(4) 0.0635(16) Uani 1 1 d . . .
F14 F 0.3345(4) 0.4289(3) 0.1313(3) 0.0689(17) Uani 1 1 d . . .
F15 F 0.4484(4) 0.3470(4) 0.1684(3) 0.0685(17) Uani 1 1 d . . .
F16 F 0.3459(5) 0.3648(5) -0.0369(4) 0.083(2) Uani 1 1 d . . .
F17 F 0.4639(4) 0.2943(5) 0.0134(4) 0.085(2) Uani 1 1 d . . .
F18 F 0.4619(5) 0.4299(5) 0.0249(4) 0.101(2) Uani 1 1 d . . .
P1 P 0.83788(14) 0.19945(14) 0.01496(12) 0.0406(5) Uani 1 1 d . A .
P2 P 0.32942(14) 0.22618(14) 0.22837(12) 0.0411(5) Uani 1 1 d . . .

loop_
_atom_site_aniso_label
_atom_site_aniso_U_11
_atom_site_aniso_U_22
_atom_site_aniso_U_33
_atom_site_aniso_U_23
_atom_site_aniso_U_13
_atom_site_aniso_U_12
C1 0.056(5) 0.072(6) 0.023(4) -0.003(4) 0.005(3) -0.004(4)
C5 0.044(4) 0.037(4) 0.033(4) 0.001(3) 0.009(3) 0.000(3)
C6 0.069(5) 0.037(4) 0.040(4) 0.002(3) 0.017(4) -0.002(4)
C7 0.045(4) 0.066(6) 0.065(5) 0.008(5) 0.014(4) 0.022(4)
C8 0.056(5) 0.056(5) 0.051(5) -0.005(4) 0.011(4) -0.018(4)
C9 0.051(5) 0.067(6) 0.036(4) 0.001(4) 0.008(4) -0.016(4)
C10 0.053(4) 0.056(5) 0.032(4) 0.014(4) 0.015(3) -0.009(4)
C11 0.039(4) 0.054(5) 0.029(4) 0.006(3) 0.007(3) 0.003(4)
C12 0.060(5) 0.060(6) 0.051(5) 0.024(4) -0.018(4) -0.005(5)
C13 0.075(6) 0.073(7) 0.067(6) 0.023(5) -0.024(5) -0.029(5)
C14 0.046(5) 0.065(6) 0.062(6) -0.001(5) -0.007(4) 0.001(4)
C15 0.052(5) 0.118(9) 0.033(4) 0.009(5) 0.004(4) 0.000(6)
C16 0.043(5) 0.127(9) 0.038(4) 0.018(5) 0.005(4) -0.012(5)
C17 0.070(5) 0.045(5) 0.029(4) -0.016(3) -0.004(4) 0.015(4)
C18 0.072(6) 0.048(5) 0.080(7) 0.010(5) -0.008(6) 0.015(5)
C19 0.095(7) 0.055(6) 0.038(5) -0.004(4) -0.015(5) -0.011(5)
C20 0.053(5) 0.087(7) 0.050(5) 0.027(5) 0.008(4) -0.010(5)
C21 0.047(4) 0.032(4) 0.040(4) -0.006(3) 0.012(3) -0.001(3)
C22 0.067(5) 0.042(4) 0.038(4) -0.002(4) 0.003(4) 0.016(4)
C23 0.069(6) 0.081(7) 0.047(5) 0.007(5) -0.007(5) 0.022(5)
C24 0.044(4) 0.051(5) 0.058(5) 0.002(4) 0.006(4) 0.005(4)
C25 0.048(5) 0.068(6) 0.049(5) -0.011(4) 0.016(4) 0.002(4)
C26 0.042(4) 0.066(6) 0.053(5) 0.006(4) 0.014(4) 0.010(4)
C27 0.031(4) 0.044(4) 0.048(4) 0.000(4) 0.003(3) 0.008(3)
C28 0.038(4) 0.051(5) 0.051(4) -0.008(4) 0.015(4) -0.002(4)
C29 0.059(5) 0.040(5) 0.069(6) -0.011(4) -0.010(5) -0.001(4)
C30 0.051(5) 0.067(6) 0.044(4) 0.008(4) -0.003(4) -0.007(4)
C31 0.057(5) 0.050(5) 0.059(5) 0.004(4) 0.004(4) -0.003(4)
C32 0.051(5) 0.049(5) 0.060(5) -0.003(4) 0.004(4) 0.003(4)
Au1 0.04545(16) 0.04473(18) 0.03085(14) 0.00275(12) 0.00460(13) 0.00120(13)
Au2 0.05249(18) 0.03720(17) 0.03307(15) -0.00341(12) 0.00519(13) -0.00390(13)
Cl1 0.0436(9) 0.0559(12) 0.0240(8) 0.0008(8) 0.0026(7) -0.0007(9)
Cl2 0.0701(12) 0.0409(10) 0.0321(9) -0.0060(8) 0.0063(9) -0.0138(9)
F1 0.085(4) 0.047(3) 0.040(3) 0.010(2) 0.002(3) -0.003(3)
F10 0.066(3) 0.045(3) 0.035(2) -0.009(2) -0.006(2) 0.004(2)
F11 0.056(3) 0.061(4) 0.102(4) 0.007(3) -0.003(3) -0.008(3)
F12 0.050(3) 0.097(4) 0.060(3) -0.009(3) 0.015(3) 0.007(3)
F13 0.064(3) 0.062(3) 0.063(3) 0.013(3) -0.001(3) 0.002(3)
F14 0.114(4) 0.036(3) 0.056(3) -0.007(2) 0.008(3) -0.004(3)
F15 0.050(3) 0.102(4) 0.054(3) 0.004(3) 0.002(3) -0.012(3)
F16 0.094(4) 0.109(5) 0.046(3) 0.006(3) 0.001(3) -0.001(4)
F17 0.075(4) 0.110(5) 0.072(4) -0.010(4) 0.018(3) 0.004(4)
F18 0.109(5) 0.131(6) 0.064(4) 0.015(4) 0.014(4) -0.039(5)
P1 0.0469(11) 0.0466(11) 0.0288(9) 0.0031(9) 0.0053(8) 0.0060(9)
P2 0.0471(11) 0.0418(11) 0.0341(9) -0.0059(9) 0.0023(9) -0.0021(9)

loop_
_atom_type_symbol
_atom_type_description
_atom_type_scat_dispersion_real
_atom_type_scat_dispersion_imag
_atom_type_scat_source
C C 0.0033 0.0016 'International Tables Vol C Tables 4.2.6.8 and 6.1.1.4'
H H 0 0 'International Tables Vol C Tables 4.2.6.8 and 6.1.1.4'
Au Au -2.0133 8.8022 'International Tables Vol C Tables 4.2.6.8 and 6.1.1.4'
Cl Cl 0.1484 0.1585 'International Tables Vol C Tables 4.2.6.8 and 6.1.1.4'
F F 0.0171 0.0103 'International Tables Vol C Tables 4.2.6.8 and 6.1.1.4'
P P 0.1023 0.0942 'International Tables Vol C Tables 4.2.6.8 and 6.1.1.4'

loop_
_geom_angle_atom_site_label_1
_geom_angle_atom_site_label_2
_geom_angle_atom_site_label_3
_geom_angle
_geom_angle_site_symmetry_1
_geom_angle_site_symmetry_3
_geom_angle_publ_flag
F1 C1 C3B 118.7(9) . . ?
F1 C1 C3 114.6(8) . . ?
C3B C1 C3 86.8(9) . . ?
F1 C1 C2B 91.5(8) . . ?
C3B C1 C2B 115.7(10) . . ?
C3 C1 C2B 30.2(6) . . ?
F1 C1 C2 101.5(7) . . ?
C3B C1 C2 22.8(7) . . ?
C3 C1 C2 108.3(7) . . ?
C2B C1 C2 135.1(9) . . ?
F1 C1 P1 109.7(5) . . ?
C3B C1 P1 112.3(8) . . ?
C3 C1 P1 113.0(6) . . ?
C2B C1 P1 106.6(7) . . ?
C2 C1 P1 108.8(6) . . ?
F4 C2 F2 108.8(9) . . ?
F4 C2 F3 106.5(9) . . ?
F2 C2 F3 109.3(8) . . ?
F4 C2 C1 110.3(8) . . ?
F2 C2 C1 112.0(8) . . ?
F3 C2 C1 109.8(8) . . ?
F5 C3 F6 107.7(8) . . ?
F5 C3 C1 112.7(8) . . ?
F6 C3 C1 105.6(8) . . ?
F5 C3 C4 107.9(8) . . ?
F6 C3 C4 102.9(8) . . ?
C1 C3 C4 119.1(9) . . ?
F8 C4 F7 113.1(10) . . ?
F8 C4 F9 106.5(9) . . ?
F7 C4 F9 105.4(9) . . ?
F8 C4 C3 111.3(9) . . ?
F7 C4 C3 110.8(9) . . ?
F9 C4 C3 109.4(9) . . ?
F4B C2B F2B 109.3(14) . . ?
F4B C2B F3B 105.5(14) . . ?
F2B C2B F3B 110.1(14) . . ?
F4B C2B C1 117.0(13) . . ?
F2B C2B C1 106.1(12) . . ?
F3B C2B C1 108.7(12) . . ?
F5B C3B C1 111.0(12) . . ?
F5B C3B F6B 106.5(13) . . ?
C1 C3B F6B 109.9(12) . . ?
F5B C3B C4B 112.8(13) . . ?
C1 C3B C4B 113.5(11) . . ?
F6B C3B C4B 102.6(11) . . ?
F8B C4B F7B 114.3(14) . . ?
F8B C4B F9B 108.5(14) . . ?
F7B C4B F9B 105.9(14) . . ?
F8B C4B C3B 109.9(13) . . ?
F7B C4B C3B 109.5(13) . . ?
F9B C4B C3B 108.5(13) . . ?
C6 C5 C10 122.0(8) . . ?
C6 C5 P1 115.4(6) . . ?
C10 C5 P1 122.6(6) . . ?
C5 C6 C7 117.7(8) . . ?
C5 C6 H6 121.2 . . ?
C7 C6 H6 121.2 . . ?
C8 C7 C6 121.0(8) . . ?
C8 C7 H7 119.5 . . ?
C6 C7 H7 119.5 . . ?
C7 C8 C9 118.9(9) . . ?
C7 C8 H8 120.6 . . ?
C9 C8 H8 120.6 . . ?
C8 C9 C10 122.4(8) . . ?
C8 C9 H9 118.8 . . ?
C10 C9 H9 118.8 . . ?
C9 C10 C5 118.0(8) . . ?
C9 C10 H10 121 . . ?
C5 C10 H10 121 . . ?
C16 C11 C12 118.7(8) . . ?
C16 C11 P1 124.6(7) . . ?
C12 C11 P1 116.6(6) . . ?
C13 C12 C11 121.8(9) . . ?
C13 C12 H12 119.1 . . ?
C11 C12 H12 119.1 . . ?
C12 C13 C14 118.6(10) . . ?
C12 C13 H13 120.7 . . ?
C14 C13 H13 120.7 . . ?
C15 C14 C13 120.5(9) . . ?
C15 C14 H14 119.7 . . ?
C13 C14 H14 119.7 . . ?
C14 C15 C16 119.7(9) . . ?
C14 C15 H15 120.1 . . ?
C16 C15 H15 120.1 . . ?
C11 C16 C15 120.7(10) . . ?
C11 C16 H16 119.6 . . ?
C15 C16 H16 119.6 . . ?
F10 C17 C19 108.0(7) . . ?
F10 C17 C18 103.4(7) . . ?
C19 C17 C18 113.1(8) . . ?
F10 C17 P2 109.4(5) . . ?
C19 C17 P2 112.1(6) . . ?
C18 C17 P2 110.3(6) . . ?
F12 C18 F11 107.6(9) . . ?
F12 C18 F13 111.5(8) . . ?
F11 C18 F13 104.6(8) . . ?
F12 C18 C17 112.7(8) . . ?
F11 C18 C17 110.4(8) . . ?
F13 C18 C17 109.7(9) . . ?
F15 C19 F14 106.4(7) . . ?
F15 C19 C20 104.5(9) . . ?
F14 C19 C20 107.8(8) . . ?
F15 C19 C17 111.7(8) . . ?
F14 C19 C17 107.0(9) . . ?
C20 C19 C17 118.8(8) . . ?
F18 C20 F17 107.8(8) . . ?
F18 C20 F16 108.8(8) . . ?
F17 C20 F16 102.1(8) . . ?
F18 C20 C19 114.9(9) . . ?
F17 C20 C19 109.9(8) . . ?
F16 C20 C19 112.5(8) . . ?
C26 C21 C22 119.5(8) . . ?
C26 C21 P2 124.8(6) . . ?
C22 C21 P2 115.4(6) . . ?
C21 C22 C23 118.7(8) . . ?
C21 C22 H22 120.6 . . ?
C23 C22 H22 120.6 . . ?
C24 C23 C22 120.9(9) . . ?
C24 C23 H23 119.6 . . ?
C22 C23 H23 119.6 . . ?
C23 C24 C25 120.4(9) . . ?
C23 C24 H24 119.8 . . ?
C25 C24 H24 119.8 . . ?
C24 C25 C26 119.7(8) . . ?
C24 C25 H25 120.1 . . ?
C26 C25 H25 120.1 . . ?
C21 C26 C25 120.7(8) . . ?
C21 C26 H26 119.7 . . ?
C25 C26 H26 119.7 . . ?
C32 C27 C28 117.0(8) . . ?
C32 C27 P2 119.6(7) . . ?
C28 C27 P2 123.3(6) . . ?
C29 C28 C27 121.3(8) . . ?
C29 C28 H28 119.3 . . ?
C27 C28 H28 119.3 . . ?
C30 C29 C28 119.3(9) . . ?
C30 C29 H29 120.3 . . ?
C28 C29 H29 120.3 . . ?
C29 C30 C31 121.4(9) . . ?
C29 C30 H30 119.3 . . ?
C31 C30 H30 119.3 . . ?
C30 C31 C32 119.1(9) . . ?
C30 C31 H31 120.4 . . ?
C32 C31 H31 120.4 . . ?
C31 C32 C27 121.4(9) . . ?
C31 C32 H32 119.3 . . ?
C27 C32 H32 119.3 . . ?
P1 Au1 Cl1 179.50(8) . . ?
P2 Au2 Cl2 178.18(8) . . ?
C11 P1 C5 107.8(3) . . ?
C11 P1 C1 102.9(4) . . ?
C5 P1 C1 106.9(4) . . ?
C11 P1 Au1 114.4(3) . . ?
C5 P1 Au1 113.7(3) . . ?
C1 P1 Au1 110.3(2) . . ?
C27 P2 C21 108.0(4) . . ?
C27 P2 C17 103.3(4) . . ?
C21 P2 C17 106.1(4) . . ?
C27 P2 Au2 114.8(3) . . ?
C21 P2 Au2 115.2(3) . . ?
C17 P2 Au2 108.4(3) . . ?

loop_
_geom_bond_atom_site_label_1
_geom_bond_atom_site_label_2
_geom_bond_distance
_geom_bond_site_symmetry_2
_geom_bond_publ_flag
C1 F1 1.348(9) . ?
C1 C3B 1.376(17) . ?
C1 C3 1.521(13) . ?
C1 C2B 1.647(19) . ?
C1 C2 1.661(13) . ?
C1 P1 1.936(10) . ?
C2 F4 1.324(12) . ?
C2 F2 1.326(12) . ?
C2 F3 1.339(12) . ?
C3 F5 1.347(12) . ?
C3 F6 1.406(12) . ?
C3 C4 1.544(14) . ?
C4 F8 1.302(13) . ?
C4 F7 1.315(13) . ?
C4 F9 1.361(14) . ?
C2B F4B 1.314(17) . ?
C2B F2B 1.334(16) . ?
C2B F3B 1.337(17) . ?
C3B F5B 1.341(16) . ?
C3B F6B 1.405(16) . ?
C3B C4B 1.545(17) . ?
C4B F8B 1.297(16) . ?
C4B F7B 1.313(17) . ?
C4B F9B 1.352(17) . ?
C5 C6 1.356(11) . ?
C5 C10 1.398(10) . ?
C5 P1 1.823(8) . ?
C6 C7 1.453(13) . ?
C6 H6 0.95 . ?
C7 C8 1.360(13) . ?
C7 H7 0.95 . ?
C8 C9 1.374(13) . ?
C8 H8 0.95 . ?
C9 C10 1.389(12) . ?
C9 H9 0.95 . ?
C10 H10 0.95 . ?
C11 C16 1.373(12) . ?
C11 C12 1.379(12) . ?
C11 P1 1.822(8) . ?
C12 C13 1.374(13) . ?
C12 H12 0.95 . ?
C13 C14 1.392(14) . ?
C13 H13 0.95 . ?
C14 C15 1.366(14) . ?
C14 H14 0.95 . ?
C15 C16 1.387(13) . ?
C15 H15 0.95 . ?
C16 H16 0.95 . ?
C17 F10 1.392(9) . ?
C17 C19 1.533(14) . ?
C17 C18 1.576(14) . ?
C17 P2 1.910(8) . ?
C18 F12 1.269(13) . ?
C18 F11 1.335(12) . ?
C18 F13 1.342(12) . ?
C19 F15 1.341(11) . ?
C19 F14 1.372(12) . ?
C19 C20 1.473(14) . ?
C20 F18 1.267(12) . ?
C20 F17 1.392(13) . ?
C20 F16 1.397(11) . ?
C21 C26 1.360(12) . ?
C21 C22 1.371(11) . ?
C21 P2 1.826(8) . ?
C22 C23 1.421(13) . ?
C22 H22 0.95 . ?
C23 C24 1.321(14) . ?
C23 H23 0.95 . ?
C24 C25 1.367(12) . ?
C24 H24 0.95 . ?
C25 C26 1.386(12) . ?
C25 H25 0.95 . ?
C26 H26 0.95 . ?
C27 C32 1.393(13) . ?
C27 C28 1.408(12) . ?
C27 P2 1.790(8) . ?
C28 C29 1.376(12) . ?
C28 H28 0.95 . ?
C29 C30 1.363(13) . ?
C29 H29 0.95 . ?
C30 C31 1.377(13) . ?
C30 H30 0.95 . ?
C31 C32 1.378(13) . ?
C31 H31 0.95 . ?
C32 H32 0.95 . ?
Au1 P1 2.233(2) . ?
Au1 Cl1 2.3126(18) . ?
Au2 P2 2.226(2) . ?
Au2 Cl2 2.2789(19) . ?

loop_
_geom_torsion_atom_site_label_1
_geom_torsion_atom_site_label_2
_geom_torsion_atom_site_label_3
_geom_torsion_atom_site_label_4
_geom_torsion
_geom_torsion_site_symmetry_1
_geom_torsion_site_symmetry_2
_geom_torsion_site_symmetry_3
_geom_torsion_site_symmetry_4
_geom_torsion_publ_flag
F1 C1 C2 F4 -41.7(10) . . . . ?
C3B C1 C2 F4 177(2) . . . . ?
C3 C1 C2 F4 -162.8(8) . . . . ?
C2B C1 C2 F4 -145.8(11) . . . . ?
P1 C1 C2 F4 74.0(8) . . . . ?
F1 C1 C2 F2 79.6(9) . . . . ?
C3B C1 C2 F2 -61.6(17) . . . . ?
C3 C1 C2 F2 -41.4(10) . . . . ?
C2B C1 C2 F2 -24.4(16) . . . . ?
P1 C1 C2 F2 -164.7(6) . . . . ?
F1 C1 C2 F3 -158.8(8) . . . . ?
C3B C1 C2 F3 60.0(17) . . . . ?
C3 C1 C2 F3 80.2(10) . . . . ?
C2B C1 C2 F3 97.2(13) . . . . ?
P1 C1 C2 F3 -43.0(9) . . . . ?
F1 C1 C3 F5 -146.4(8) . . . . ?
C3B C1 C3 F5 -26.1(11) . . . . ?
C2B C1 C3 F5 170.4(16) . . . . ?
C2 C1 C3 F5 -33.8(10) . . . . ?
P1 C1 C3 F5 86.9(8) . . . . ?
F1 C1 C3 F6 96.3(9) . . . . ?
C3B C1 C3 F6 -143.4(8) . . . . ?
C2B C1 C3 F6 53.1(12) . . . . ?
C2 C1 C3 F6 -151.1(7) . . . . ?
P1 C1 C3 F6 -30.5(9) . . . . ?
F1 C1 C3 C4 -18.5(12) . . . . ?
C3B C1 C3 C4 101.8(10) . . . . ?
C2B C1 C3 C4 -61.8(13) . . . . ?
C2 C1 C3 C4 94.1(10) . . . . ?
P1 C1 C3 C4 -145.3(7) . . . . ?
F5 C3 C4 F8 -42.6(12) . . . . ?
F6 C3 C4 F8 71.1(11) . . . . ?
C1 C3 C4 F8 -172.6(9) . . . . ?
F5 C3 C4 F7 -169.3(9) . . . . ?
F6 C3 C4 F7 -55.7(11) . . . . ?
C1 C3 C4 F7 60.6(12) . . . . ?
F5 C3 C4 F9 74.8(11) . . . . ?
F6 C3 C4 F9 -171.5(8) . . . . ?
C1 C3 C4 F9 -55.2(12) . . . . ?
F1 C1 C2B F4B 46.9(13) . . . . ?
C3B C1 C2B F4B 170.0(13) . . . . ?
C3 C1 C2B F4B -172(2) . . . . ?
C2 C1 C2B F4B 154.9(11) . . . . ?
P1 C1 C2B F4B -64.3(13) . . . . ?
F1 C1 C2B F2B -75.4(11) . . . . ?
C3B C1 C2B F2B 47.8(15) . . . . ?
C3 C1 C2B F2B 66.1(13) . . . . ?
C2 C1 C2B F2B 32.7(18) . . . . ?
P1 C1 C2B F2B 173.5(9) . . . . ?
F1 C1 C2B F3B 166.2(11) . . . . ?
C3B C1 C2B F3B -70.7(14) . . . . ?
C3 C1 C2B F3B -52.4(13) . . . . ?
C2 C1 C2B F3B -85.8(15) . . . . ?
P1 C1 C2B F3B 55.0(12) . . . . ?
F1 C1 C3B F5B 129.0(12) . . . . ?
C3 C1 C3B F5B 12.5(13) . . . . ?
C2B C1 C3B F5B 21.7(16) . . . . ?
C2 C1 C3B F5B 173(2) . . . . ?
P1 C1 C3B F5B -101.1(12) . . . . ?
F1 C1 C3B F6B -113.5(12) . . . . ?
C3 C1 C3B F6B 130.1(11) . . . . ?
C2B C1 C3B F6B 139.2(12) . . . . ?
C2 C1 C3B F6B -69.1(18) . . . . ?
P1 C1 C3B F6B 16.5(13) . . . . ?
F1 C1 C3B C4B 0.8(15) . . . . ?
C3 C1 C3B C4B -115.7(11) . . . . ?
C2B C1 C3B C4B -106.6(12) . . . . ?
C2 C1 C3B C4B 45.1(15) . . . . ?
P1 C1 C3B C4B 130.7(10) . . . . ?
F5B C3B C4B F8B 50.0(17) . . . . ?
C1 C3B C4B F8B 177.3(13) . . . . ?
F6B C3B C4B F8B -64.2(16) . . . . ?
F5B C3B C4B F7B 176.3(14) . . . . ?
C1 C3B C4B F7B -56.3(16) . . . . ?
F6B C3B C4B F7B 62.1(16) . . . . ?
F5B C3B C4B F9B -68.5(17) . . . . ?
C1 C3B C4B F9B 58.8(16) . . . . ?
F6B C3B C4B F9B 177.3(14) . . . . ?
C10 C5 C6 C7 -3.6(12) . . . . ?
P1 C5 C6 C7 174.1(7) . . . . ?
C5 C6 C7 C8 1.3(14) . . . . ?
C6 C7 C8 C9 0.6(14) . . . . ?
C7 C8 C9 C10 -0.4(14) . . . . ?
C8 C9 C10 C5 -1.7(13) . . . . ?
C6 C5 C10 C9 3.8(12) . . . . ?
P1 C5 C10 C9 -173.7(6) . . . . ?
C16 C11 C12 C13 0.9(15) . . . . ?
P1 C11 C12 C13 -174.4(9) . . . . ?
C11 C12 C13 C14 -0.6(17) . . . . ?
C12 C13 C14 C15 1.1(17) . . . . ?
C13 C14 C15 C16 -1.7(17) . . . . ?
C12 C11 C16 C15 -1.5(16) . . . . ?
P1 C11 C16 C15 173.4(8) . . . . ?
C14 C15 C16 C11 2.0(17) . . . . ?
F10 C17 C18 F12 165.4(8) . . . . ?
C19 C17 C18 F12 -78.0(10) . . . . ?
P2 C17 C18 F12 48.5(10) . . . . ?
F10 C17 C18 F11 45.0(10) . . . . ?
C19 C17 C18 F11 161.6(8) . . . . ?
P2 C17 C18 F11 -71.9(9) . . . . ?
F10 C17 C18 F13 -69.8(9) . . . . ?
C19 C17 C18 F13 46.9(10) . . . . ?
P2 C17 C18 F13 173.3(6) . . . . ?
F10 C17 C19 F15 -104.3(8) . . . . ?
C18 C17 C19 F15 141.8(8) . . . . ?
P2 C17 C19 F15 16.3(10) . . . . ?
F10 C17 C19 F14 139.7(7) . . . . ?
C18 C17 C19 F14 25.8(10) . . . . ?
P2 C17 C19 F14 -99.7(7) . . . . ?
F10 C17 C19 C20 17.5(12) . . . . ?
C18 C17 C19 C20 -96.4(11) . . . . ?
P2 C17 C19 C20 138.1(8) . . . . ?
F15 C19 C20 F18 -61.2(11) . . . . ?
F14 C19 C20 F18 51.7(12) . . . . ?
C17 C19 C20 F18 173.5(9) . . . . ?
F15 C19 C20 F17 60.5(10) . . . . ?
F14 C19 C20 F17 173.4(7) . . . . ?
C17 C19 C20 F17 -64.7(11) . . . . ?
F15 C19 C20 F16 173.6(8) . . . . ?
F14 C19 C20 F16 -73.5(11) . . . . ?
C17 C19 C20 F16 48.3(13) . . . . ?
C26 C21 C22 C23 2.0(13) . . . . ?
P2 C21 C22 C23 176.0(7) . . . . ?
C21 C22 C23 C24 -0.8(15) . . . . ?
C22 C23 C24 C25 0.8(16) . . . . ?
C23 C24 C25 C26 -2.1(15) . . . . ?
C22 C21 C26 C25 -3.3(14) . . . . ?
P2 C21 C26 C25 -176.7(7) . . . . ?
C24 C25 C26 C21 3.4(14) . . . . ?
C32 C27 C28 C29 4.4(12) . . . . ?
P2 C27 C28 C29 -179.0(7) . . . . ?
C27 C28 C29 C30 -0.8(13) . . . . ?
C28 C29 C30 C31 -0.8(14) . . . . ?
C29 C30 C31 C32 -1.4(14) . . . . ?
C30 C31 C32 C27 5.3(14) . . . . ?
C28 C27 C32 C31 -6.7(13) . . . . ?
P2 C27 C32 C31 176.7(7) . . . . ?
C16 C11 P1 C5 -50.0(10) . . . . ?
C12 C11 P1 C5 125.0(7) . . . . ?
C16 C11 P1 C1 62.8(9) . . . . ?
C12 C11 P1 C1 -122.2(7) . . . . ?
C16 C11 P1 Au1 -177.5(8) . . . . ?
C12 C11 P1 Au1 -2.5(8) . . . . ?
C6 C5 P1 C11 -124.7(6) . . . . ?
C10 C5 P1 C11 53.0(8) . . . . ?
C6 C5 P1 C1 125.3(6) . . . . ?
C10 C5 P1 C1 -57.0(8) . . . . ?
C6 C5 P1 Au1 3.3(7) . . . . ?
C10 C5 P1 Au1 -179.1(6) . . . . ?
F1 C1 P1 C11 -48.9(7) . . . . ?
C3B C1 P1 C11 176.7(8) . . . . ?
C3 C1 P1 C11 80.5(6) . . . . ?
C2B C1 P1 C11 49.0(7) . . . . ?
C2 C1 P1 C11 -159.1(5) . . . . ?
F1 C1 P1 C5 64.6(7) . . . . ?
C3B C1 P1 C5 -69.8(8) . . . . ?
C3 C1 P1 C5 -166.1(6) . . . . ?
C2B C1 P1 C5 162.4(7) . . . . ?
C2 C1 P1 C5 -45.7(6) . . . . ?
F1 C1 P1 Au1 -171.3(5) . . . . ?
C3B C1 P1 Au1 54.3(8) . . . . ?
C3 C1 P1 Au1 -42.0(7) . . . . ?
C2B C1 P1 Au1 -73.5(7) . . . . ?
C2 C1 P1 Au1 78.4(5) . . . . ?
Cl1 Au1 P1 C11 -61(10) . . . . ?
Cl1 Au1 P1 C5 18E1(10) . . . . ?
Cl1 Au1 P1 C1 55(10) . . . . ?
C32 C27 P2 C21 134.6(7) . . . . ?
C28 C27 P2 C21 -41.9(8) . . . . ?
C32 C27 P2 C17 -113.3(7) . . . . ?
C28 C27 P2 C17 70.3(8) . . . . ?
C32 C27 P2 Au2 4.5(8) . . . . ?
C28 C27 P2 Au2 -172.0(6) . . . . ?
C26 C21 P2 C27 69.4(8) . . . . ?
C22 C21 P2 C27 -104.2(7) . . . . ?
C26 C21 P2 C17 -40.8(8) . . . . ?
C22 C21 P2 C17 145.6(7) . . . . ?
C26 C21 P2 Au2 -160.8(7) . . . . ?
C22 C21 P2 Au2 25.6(7) . . . . ?
F10 C17 P2 C27 -62.0(6) . . . . ?
C19 C17 P2 C27 178.1(6) . . . . ?
C18 C17 P2 C27 51.1(7) . . . . ?
F10 C17 P2 C21 51.5(7) . . . . ?
C19 C17 P2 C21 -68.3(7) . . . . ?
C18 C17 P2 C21 164.6(6) . . . . ?
F10 C17 P2 Au2 175.8(5) . . . . ?
C19 C17 P2 Au2 55.9(7) . . . . ?
C18 C17 P2 Au2 -71.1(6) . . . . ?
Cl2 Au2 P2 C27 -99(3) . . . . ?
Cl2 Au2 P2 C21 135(3) . . . . ?
Cl2 Au2 P2 C17 16(3) . . . . ?
